data_4328459
loop_
_publ_author_name
'Kathryn George'
'Marek Jura'
'William Levason'
'Mark E. Light'
'Luke P. Ollivere'
'Gillian Reid'

_publ_contact_author_address
;   School of Chemistry
    University of Southampton
    Southampton SO17 1BJ, UK
;
_publ_contact_author_email gr@soton.ac.uk
_publ_contact_author_fax '023 8059 3781'
_publ_contact_author_name 'Professor Gillian Reid'
_publ_contact_author_phone '023 8059 3609'
_publ_section_title
;
 Unexpected Reactivity and Coordination in Gallium(III) and Indium(III)
 Chloride Complexes With Geometrically Constrained Thio- and Selenoether
 Ligands
;
_journal_name_full 'Inorganic Chemistry'
_journal_page_first 2231
_journal_page_last 2240
_journal_paper_doi 10.1021/ic202670v
_journal_volume 51
_journal_year 2012
_chemical_formula_moiety 'C12 H24 Cl2 Ga Se4 1+, Cl4 Ga 1-'
_chemical_formula_sum 'C12 H24 Cl6 Ga2 Se4'
_chemical_formula_weight 836.29
_chemical_name_systematic
; 
 dichloro(1,5,9,13-tetraselenacyclohexadecane)gallium tetrachlorogallate(III)
;
_space_group_crystal_system orthorhombic
_space_group_IT_number 61
_space_group_name_Hall '-P 2ac 2ab'
_space_group_name_H-M_alt 'P b c a'
_symmetry_space_group_name_Hall '-P 2ac 2ab'
_symmetry_space_group_name_H-M 'P b c a'
_atom_sites_solution_hydrogens geom
_atom_sites_solution_primary direct
_atom_sites_solution_secondary difmap
_audit_author_name 'Webster, M.'
_audit_creation_date 2011-05-12
_audit_creation_method 'SHELXL-97 + hand edit'
_cell_angle_alpha 90.00
_cell_angle_beta 90.00
_cell_angle_gamma 90.00
_cell_formula_units_Z 8
_cell_length_a 9.9535(10)
_cell_length_b 21.461(4)
_cell_length_c 23.331(4)
_cell_measurement_reflns_used 30047
_cell_measurement_temperature 120(2)
_cell_measurement_theta_max 27.48
_cell_measurement_theta_min 2.91
_cell_volume 4983.8(14)
_computing_cell_refinement 'DENZO (Otwinowski & Minor, 1997)'
_computing_data_collection 'COLLECT (Hooft, R.W.W., 1998)'
_computing_data_reduction 'DENZO (Otwinowski & Minor, 1997)'
_computing_structure_refinement 'SHELXL-97 (Sheldrick, 1997)'
_computing_structure_solution 'SHELXS-97 (Sheldrick, 1997)'
_diffrn_ambient_temperature 120(2)
_diffrn_measured_fraction_theta_full 0.997
_diffrn_measured_fraction_theta_max 0.997
_diffrn_measurement_device_type 'Bruker-Nonius APEX II CCD camera on \k-goniostat'
_diffrn_measurement_method '\f & \w scans'
_diffrn_radiation_monochromator '10cm confocal mirrors'
_diffrn_radiation_source 'Bruker-Nonius FR591 rotating anode'
_diffrn_radiation_type MoK\a
_diffrn_radiation_wavelength 0.71073
_diffrn_reflns_av_R_equivalents 0.0545
_diffrn_reflns_av_sigmaI/netI 0.0381
_diffrn_reflns_limit_h_max 12
_diffrn_reflns_limit_h_min -12
_diffrn_reflns_limit_k_max 27
_diffrn_reflns_limit_k_min -27
_diffrn_reflns_limit_l_max 30
_diffrn_reflns_limit_l_min -30
_diffrn_reflns_number 31334
_diffrn_reflns_theta_full 27.50
_diffrn_reflns_theta_max 27.50
_diffrn_reflns_theta_min 2.92
_diffrn_standards_number 0
_exptl_absorpt_coefficient_mu 8.646
_exptl_absorpt_correction_T_max 1.0000
_exptl_absorpt_correction_T_min 0.4833
_exptl_absorpt_correction_type multi-scan
_exptl_absorpt_process_details 'G.M. Sheldrick, (2007). SADABS. Version 2007/2. Bruker AXS Inc.'
_exptl_crystal_colour colourless
_exptl_crystal_density_diffrn 2.229
_exptl_crystal_description plate
_exptl_crystal_F_000 3168
_exptl_crystal_size_max 0.20
_exptl_crystal_size_mid 0.20
_exptl_crystal_size_min 0.02
_refine_diff_density_max 0.829
_refine_diff_density_min -0.672
_refine_diff_density_rms 0.111
_refine_ls_extinction_method none
_refine_ls_goodness_of_fit_ref 1.093
_refine_ls_hydrogen_treatment constr
_refine_ls_matrix_type full
_refine_ls_number_parameters 217
_refine_ls_number_reflns 5697
_refine_ls_number_restraints 0
_refine_ls_restrained_S_all 1.093
_refine_ls_R_factor_all 0.0558
_refine_ls_R_factor_gt 0.0371
_refine_ls_shift/su_max 0.001
_refine_ls_shift/su_mean 0.000
_refine_ls_structure_factor_coef Fsqd
_refine_ls_weighting_details 'w=1/[\s^2^(Fo^2^)+(0.0152P)^2^+14.7511P] where P=(Fo^2^+2Fc^2^)/3'
_refine_ls_weighting_scheme calc
_refine_ls_wR_factor_gt 0.0749
_refine_ls_wR_factor_ref 0.0851
_reflns_number_gt 4493
_reflns_number_total 5697
_reflns_threshold_expression I>2\s(I)
_cod_data_source_file ic202670v_si_001_3.cif
_cod_data_source_block 11kg04a
_cod_original_cell_volume 4983.7(14)
_cod_database_code 4328459

loop_
_symmetry_equiv_pos_as_xyz
'x, y, z'
'-x+1/2, -y, z+1/2'
'-x, y+1/2, -z+1/2'
'x+1/2, -y+1/2, -z'
'-x, -y, -z'
'x-1/2, y, -z-1/2'
'x, -y-1/2, z-1/2'
'-x-1/2, y-1/2, z'

loop_
_atom_site_label
_atom_site_type_symbol
_atom_site_fract_x
_atom_site_fract_y
_atom_site_fract_z
_atom_site_U_iso_or_equiv
_atom_site_adp_type
_atom_site_occupancy
_atom_site_symmetry_multiplicity
_atom_site_calc_flag
_atom_site_refinement_flags
Ga1 Ga 0.71138(4) -0.00407(2) 0.622895(18) 0.03234(12) Uani 1 1 d .
Ga2 Ga 0.25858(6) 0.25640(3) 0.62680(2) 0.04766(15) Uani 1 1 d .
Se1 Se 0.67620(5) -0.11330(2) 0.57601(2) 0.04624(13) Uani 1 1 d .
Se2 Se 0.66103(4) 0.04635(2) 0.523715(18) 0.03886(12) Uani 1 1 d .
Se3 Se 0.75728(5) 0.10411(2) 0.67009(2) 0.04014(12) Uani 1 1 d .
Se4 Se 0.76458(4) -0.05377(2) 0.721505(18) 0.03759(11) Uani 1 1 d .
Cl1 Cl 0.94069(11) -0.00688(6) 0.60479(5) 0.0418(3) Uani 1 1 d .
Cl2 Cl 0.48385(10) 0.00068(6) 0.64094(5) 0.0414(3) Uani 1 1 d .
Cl3 Cl 0.38314(15) 0.24329(8) 0.55125(6) 0.0657(4) Uani 1 1 d .
Cl4 Cl 0.36920(17) 0.22422(8) 0.70155(6) 0.0702(4) Uani 1 1 d .
Cl5 Cl 0.2111(2) 0.35429(7) 0.63573(7) 0.0793(5) Uani 1 1 d .
Cl6 Cl 0.07504(18) 0.20282(10) 0.61915(9) 0.0903(6) Uani 1 1 d .
C1 C 0.7989(6) -0.1099(2) 0.5104(2) 0.0506(13) Uani 1 1 d .
H1A H 0.8880 -0.0954 0.5237 0.061 Uiso 1 1 calc R
H1B H 0.8102 -0.1524 0.4947 0.061 Uiso 1 1 calc R
C2 C 0.7503(5) -0.0669(3) 0.46267(19) 0.0497(13) Uani 1 1 d .
H2A H 0.7922 -0.0806 0.4263 0.060 Uiso 1 1 calc R
H2B H 0.6520 -0.0723 0.4586 0.060 Uiso 1 1 calc R
C3 C 0.7789(5) 0.0013(2) 0.47047(19) 0.0464(12) Uani 1 1 d .
H3A H 0.7730 0.0218 0.4325 0.056 Uiso 1 1 calc R
H3B H 0.8726 0.0058 0.4840 0.056 Uiso 1 1 calc R
C4 C 0.7811(5) 0.1185(2) 0.5313(2) 0.0468(12) Uani 1 1 d .
H4A H 0.8638 0.1055 0.5516 0.056 Uiso 1 1 calc R
H4B H 0.8073 0.1330 0.4926 0.056 Uiso 1 1 calc R
C5 C 0.7165(6) 0.1723(2) 0.5638(2) 0.0512(13) Uani 1 1 d .
H5A H 0.7872 0.2032 0.5728 0.061 Uiso 1 1 calc R
H5B H 0.6509 0.1928 0.5381 0.061 Uiso 1 1 calc R
C6 C 0.6450(5) 0.1553(2) 0.6191(2) 0.0490(12) Uani 1 1 d .
H6A H 0.5618 0.1321 0.6099 0.059 Uiso 1 1 calc R
H6B H 0.6190 0.1940 0.6394 0.059 Uiso 1 1 calc R
C7 C 0.6349(5) 0.1035(2) 0.73614(19) 0.0446(11) Uani 1 1 d .
H7A H 0.6294 0.1461 0.7523 0.054 Uiso 1 1 calc R
H7B H 0.5438 0.0916 0.7229 0.054 Uiso 1 1 calc R
C8 C 0.6786(5) 0.0591(2) 0.78268(19) 0.0466(12) Uani 1 1 d .
H8A H 0.6373 0.0729 0.8191 0.056 Uiso 1 1 calc R
H8B H 0.7771 0.0628 0.7871 0.056 Uiso 1 1 calc R
C9 C 0.6453(5) -0.0092(2) 0.7743(2) 0.0466(12) Uani 1 1 d .
H9A H 0.5521 -0.0125 0.7598 0.056 Uiso 1 1 calc R
H9B H 0.6484 -0.0302 0.8121 0.056 Uiso 1 1 calc R
C10 C 0.6552(6) -0.1293(2) 0.7135(2) 0.0512(13) Uani 1 1 d .
H10A H 0.6295 -0.1445 0.7520 0.061 Uiso 1 1 calc R
H10B H 0.5717 -0.1190 0.6924 0.061 Uiso 1 1 calc R
C11 C 0.7294(7) -0.1801(3) 0.6819(2) 0.0613(15) Uani 1 1 d .
H11A H 0.6653 -0.2141 0.6734 0.074 Uiso 1 1 calc R
H11B H 0.7991 -0.1972 0.7078 0.074 Uiso 1 1 calc R
C12 C 0.7966(6) -0.1607(3) 0.6263(2) 0.0581(14) Uani 1 1 d .
H12A H 0.8278 -0.1984 0.6058 0.070 Uiso 1 1 calc R
H12B H 0.8764 -0.1349 0.6352 0.070 Uiso 1 1 calc R

loop_
_atom_site_aniso_label
_atom_site_aniso_U_11
_atom_site_aniso_U_22
_atom_site_aniso_U_33
_atom_site_aniso_U_23
_atom_site_aniso_U_13
_atom_site_aniso_U_12
Ga1 0.0300(2) 0.0376(3) 0.0295(2) 0.00019(19) 0.00290(18) -0.0001(2)
Ga2 0.0539(3) 0.0422(3) 0.0469(3) -0.0032(2) -0.0014(3) 0.0078(3)
Se1 0.0565(3) 0.0439(3) 0.0383(2) -0.0066(2) 0.0039(2) -0.0064(2)
Se2 0.0346(2) 0.0501(3) 0.0318(2) 0.00385(19) 0.00296(18) 0.0035(2)
Se3 0.0404(2) 0.0403(3) 0.0397(2) -0.00345(19) 0.0031(2) -0.0036(2)
Se4 0.0377(2) 0.0435(3) 0.0316(2) 0.00245(18) 0.00163(18) 0.0015(2)
Cl1 0.0295(5) 0.0591(8) 0.0370(5) 0.0005(5) 0.0038(4) 0.0038(5)
Cl2 0.0294(5) 0.0562(7) 0.0388(5) 0.0001(5) 0.0032(4) -0.0020(5)
Cl3 0.0689(9) 0.0794(11) 0.0490(7) 0.0036(7) 0.0043(7) 0.0178(8)
Cl4 0.0855(11) 0.0781(11) 0.0471(7) 0.0033(7) -0.0024(7) 0.0300(9)
Cl5 0.1137(14) 0.0467(9) 0.0774(11) -0.0076(7) -0.0102(10) 0.0228(9)
Cl6 0.0637(10) 0.0887(14) 0.1187(15) -0.0155(11) 0.0045(10) -0.0123(9)
C1 0.063(3) 0.051(3) 0.038(2) -0.011(2) 0.006(2) 0.006(3)
C2 0.057(3) 0.064(4) 0.027(2) -0.007(2) 0.003(2) 0.002(3)
C3 0.044(3) 0.064(3) 0.031(2) 0.002(2) 0.011(2) 0.011(2)
C4 0.047(3) 0.049(3) 0.045(3) 0.010(2) 0.009(2) -0.001(2)
C5 0.058(3) 0.040(3) 0.056(3) 0.011(2) 0.008(3) 0.003(2)
C6 0.056(3) 0.039(3) 0.051(3) 0.007(2) 0.009(2) 0.007(2)
C7 0.049(3) 0.048(3) 0.037(2) -0.006(2) 0.005(2) 0.008(2)
C8 0.051(3) 0.058(3) 0.030(2) -0.008(2) 0.002(2) 0.003(2)
C9 0.053(3) 0.052(3) 0.035(2) 0.000(2) 0.006(2) 0.003(2)
C10 0.066(3) 0.043(3) 0.044(3) 0.008(2) 0.003(2) -0.009(3)
C11 0.092(4) 0.039(3) 0.052(3) 0.005(2) 0.004(3) 0.001(3)
C12 0.082(4) 0.042(3) 0.051(3) -0.002(2) 0.005(3) 0.011(3)

loop_
_atom_type_symbol
_atom_type_description
_atom_type_scat_dispersion_real
_atom_type_scat_dispersion_imag
_atom_type_scat_source
C C 0.0033 0.0016 'International Tables Vol C Tables 4.2.6.8 and 6.1.1.4'
H H 0.0000 0.0000 'International Tables Vol C Tables 4.2.6.8 and 6.1.1.4'
Cl Cl 0.1484 0.1585 'International Tables Vol C Tables 4.2.6.8 and 6.1.1.4'
Ga Ga 0.2307 1.6083 'International Tables Vol C Tables 4.2.6.8 and 6.1.1.4'
Se Se -0.0929 2.2259 'International Tables Vol C Tables 4.2.6.8 and 6.1.1.4'

loop_
_geom_angle_atom_site_label_1
_geom_angle_atom_site_label_2
_geom_angle_atom_site_label_3
_geom_angle
Cl2 Ga1 Cl1 178.96(5)
Cl2 Ga1 Se4 93.26(3)
Cl1 Ga1 Se4 87.13(3)
Cl2 Ga1 Se2 87.41(3)
Cl1 Ga1 Se2 92.20(3)
Se4 Ga1 Se2 179.28(3)
Cl2 Ga1 Se3 93.19(4)
Cl1 Ga1 Se3 85.86(4)
Se4 Ga1 Se3 87.47(2)
Se2 Ga1 Se3 92.23(2)
Cl2 Ga1 Se1 89.11(4)
Cl1 Ga1 Se1 91.85(4)
Se4 Ga1 Se1 91.71(2)
Se2 Ga1 Se1 88.56(2)
Se3 Ga1 Se1 177.60(3)
Cl5 Ga2 Cl6 109.83(8)
Cl5 Ga2 Cl3 109.18(7)
Cl6 Ga2 Cl3 110.22(7)
Cl5 Ga2 Cl4 109.99(7)
Cl6 Ga2 Cl4 108.93(8)
Cl3 Ga2 Cl4 108.69(6)
C1 Se1 C12 96.1(2)
C1 Se1 Ga1 102.12(16)
C12 Se1 Ga1 97.64(17)
C3 Se2 C4 94.7(2)
C3 Se2 Ga1 104.05(14)
C4 Se2 Ga1 97.48(15)
C7 Se3 C6 97.2(2)
C7 Se3 Ga1 102.47(15)
C6 Se3 Ga1 98.16(16)
C9 Se4 C10 97.3(2)
C9 Se4 Ga1 103.50(15)
C10 Se4 Ga1 98.15(15)
C2 C1 Se1 113.3(4)
C2 C1 H1A 108.9
Se1 C1 H1A 108.9
C2 C1 H1B 108.9
Se1 C1 H1B 108.9
H1A C1 H1B 107.7
C3 C2 C1 116.2(4)
C3 C2 H2A 108.2
C1 C2 H2A 108.2
C3 C2 H2B 108.2
C1 C2 H2B 108.2
H2A C2 H2B 107.4
C2 C3 Se2 116.3(3)
C2 C3 H3A 108.2
Se2 C3 H3A 108.2
C2 C3 H3B 108.2
Se2 C3 H3B 108.2
H3A C3 H3B 107.4
C5 C4 Se2 112.7(3)
C5 C4 H4A 109.1
Se2 C4 H4A 109.1
C5 C4 H4B 109.1
Se2 C4 H4B 109.1
H4A C4 H4B 107.8
C6 C5 C4 116.0(4)
C6 C5 H5A 108.3
C4 C5 H5A 108.3
C6 C5 H5B 108.3
C4 C5 H5B 108.3
H5A C5 H5B 107.4
C5 C6 Se3 112.4(4)
C5 C6 H6A 109.1
Se3 C6 H6A 109.1
C5 C6 H6B 109.1
Se3 C6 H6B 109.1
H6A C6 H6B 107.8
C8 C7 Se3 113.0(3)
C8 C7 H7A 109.0
Se3 C7 H7A 109.0
C8 C7 H7B 109.0
Se3 C7 H7B 109.0
H7A C7 H7B 107.8
C7 C8 C9 117.1(4)
C7 C8 H8A 108.0
C9 C8 H8A 108.0
C7 C8 H8B 108.0
C9 C8 H8B 108.0
H8A C8 H8B 107.3
C8 C9 Se4 114.9(3)
C8 C9 H9A 108.6
Se4 C9 H9A 108.6
C8 C9 H9B 108.6
Se4 C9 H9B 108.6
H9A C9 H9B 107.5
C11 C10 Se4 111.8(4)
C11 C10 H10A 109.3
Se4 C10 H10A 109.3
C11 C10 H10B 109.3
Se4 C10 H10B 109.3
H10A C10 H10B 107.9
C10 C11 C12 115.7(5)
C10 C11 H11A 108.3
C12 C11 H11A 108.3
C10 C11 H11B 108.3
C12 C11 H11B 108.3
H11A C11 H11B 107.4
C11 C12 Se1 112.6(4)
C11 C12 H12A 109.1
Se1 C12 H12A 109.1
C11 C12 H12B 109.1
Se1 C12 H12B 109.1
H12A C12 H12B 107.8

loop_
_geom_bond_atom_site_label_1
_geom_bond_atom_site_label_2
_geom_bond_distance
Ga1 Cl2 2.3058(11)
Ga1 Cl1 2.3220(12)
Ga1 Se4 2.5906(7)
Ga1 Se2 2.6031(7)
Ga1 Se3 2.6098(8)
Ga1 Se1 2.6106(8)
Ga2 Cl5 2.1632(17)
Ga2 Cl6 2.1660(19)
Ga2 Cl3 2.1733(15)
Ga2 Cl4 2.1750(15)
Se1 C1 1.960(5)
Se1 C12 1.961(6)
Se2 C3 1.963(4)
Se2 C4 1.964(5)
Se3 C7 1.965(4)
Se3 C6 1.967(5)
Se4 C9 1.961(5)
Se4 C10 1.961(5)
C1 C2 1.524(7)
C1 H1A 0.9900
C1 H1B 0.9900
C2 C3 1.503(7)
C2 H2A 0.9900
C2 H2B 0.9900
C3 H3A 0.9900
C3 H3B 0.9900
C4 C5 1.524(7)
C4 H4A 0.9900
C4 H4B 0.9900
C5 C6 1.518(7)
C5 H5A 0.9900
C5 H5B 0.9900
C6 H6A 0.9900
C6 H6B 0.9900
C7 C8 1.509(7)
C7 H7A 0.9900
C7 H7B 0.9900
C8 C9 1.514(7)
C8 H8A 0.9900
C8 H8B 0.9900
C9 H9A 0.9900
C9 H9B 0.9900
C10 C11 1.509(7)
C10 H10A 0.9900
C10 H10B 0.9900
C11 C12 1.518(7)
C11 H11A 0.9900
C11 H11B 0.9900
C12 H12A 0.9900
C12 H12B 0.9900

loop_
_geom_torsion_atom_site_label_1
_geom_torsion_atom_site_label_2
_geom_torsion_atom_site_label_3
_geom_torsion_atom_site_label_4
_geom_torsion
C12 Se1 C1 C2 -171.2(4)
Ga1 Se1 C1 C2 -72.0(4)
Se1 C1 C2 C3 82.0(5)
C1 C2 C3 Se2 -77.8(5)
C4 Se2 C3 C2 163.8(4)
Ga1 Se2 C3 C2 64.9(4)
C3 Se2 C4 C5 171.2(4)
Ga1 Se2 C4 C5 -84.0(4)
Se2 C4 C5 C6 46.9(6)
C4 C5 C6 Se3 50.4(6)
C7 Se3 C6 C5 173.6(4)
Ga1 Se3 C6 C5 -82.7(4)
C6 Se3 C7 C8 171.1(4)
Ga1 Se3 C7 C8 71.0(4)
Se3 C7 C8 C9 -80.4(5)
C7 C8 C9 Se4 78.5(5)
C10 Se4 C9 C8 -167.8(4)
Ga1 Se4 C9 C8 -67.5(4)
C9 Se4 C10 C11 -170.7(4)
Ga1 Se4 C10 C11 84.5(4)
Se4 C10 C11 C12 -48.8(6)
C10 C11 C12 Se1 -48.6(6)
C1 Se1 C12 C11 -173.4(4)
Ga1 Se1 C12 C11 83.5(4)
